data_4074435
loop_
_publ_author_name
'Nakazawa, Hiroshi'
'Miyoshi, Yasutaka'
'Katayama, Takafumi'
'Mizuta, Tsutomu'
'Miyoshi, Katsuhiko'
'Tsuchida, Noriko'
'Ono, Ayako'
'Takano, Keiko'

_publ_section_title
;
 Syntheses, Structures, and DFT Calculations of Phosphenium Phosphite
 Complexes of Molybdenum:&#x00A0; Preference of Nonbridging Form to
 Bridging Form of a Donor Group
;
_journal_issue 25
_journal_name_full Organometallics
_journal_page_first 5913
_journal_paper_doi 10.1021/om060639x
_journal_volume 25
_journal_year 2006
_chemical_formula_moiety 'C18 H39 Mo N6 O6 P3'
_chemical_formula_sum 'C18 H39 Mo N6 O6 P3'
_chemical_formula_weight 624.40
_chemical_name_systematic
; 
 ? 
;
_space_group_IT_number 14
_symmetry_cell_setting monoclinic
_symmetry_space_group_name_Hall '-P 2yn'
_symmetry_space_group_name_H-M 'P 1 21/n 1'
_atom_sites_solution_hydrogens geom
_atom_sites_solution_primary direct
_atom_sites_solution_secondary difmap
_audit_creation_method SHELXL-97
_cell_angle_alpha 90.00
_cell_angle_beta 98.694(16)
_cell_angle_gamma 90.00
_cell_formula_units_Z 4
_cell_length_a 16.703(3)
_cell_length_b 17.963(3)
_cell_length_c 9.744(2)
_cell_measurement_reflns_used 40
_cell_measurement_temperature 295(2)
_cell_measurement_theta_max 17.5
_cell_measurement_theta_min 15.1
_cell_volume 2890.0(9)
_computing_cell_refinement 'MXC system'
_computing_data_collection 'MXC system'
_computing_data_reduction 'MXC system'
_computing_structure_refinement 'SHELXL-97 (Sheldrick, 1997)'
_computing_structure_solution 'SHELXS-97 (Sheldrick, 1990)'
_diffrn_ambient_temperature 295(2)
_diffrn_measured_fraction_theta_full 'ACTA 50'
_diffrn_measured_fraction_theta_max 0.959
_diffrn_measurement_device_type 'MacScience MXC3 kappa'
_diffrn_measurement_method omega
_diffrn_radiation_monochromator graphite
_diffrn_radiation_source 'fine-focus sealed tube'
_diffrn_radiation_type MoK\a
_diffrn_radiation_wavelength 0.71069
_diffrn_reflns_av_R_equivalents 0.0202
_diffrn_reflns_av_sigmaI/netI 5.2398
_diffrn_reflns_limit_h_max 23
_diffrn_reflns_limit_h_min -23
_diffrn_reflns_limit_k_max 25
_diffrn_reflns_limit_k_min -8
_diffrn_reflns_limit_l_max 12
_diffrn_reflns_limit_l_min 0
_diffrn_reflns_number 8680
_diffrn_reflns_theta_full 'ACTA 50'
_diffrn_reflns_theta_max 30.00
_diffrn_reflns_theta_min 1.68
_diffrn_standards_interval_count 200
_diffrn_standards_number 3
_exptl_absorpt_coefficient_mu 0.661
_exptl_absorpt_correction_T_max 0.768
_exptl_absorpt_correction_T_min 0.720
_exptl_absorpt_correction_type psi-scan
_exptl_crystal_colour colorless
_exptl_crystal_density_diffrn 1.435
_exptl_crystal_density_method 'not measured'
_exptl_crystal_description cubic
_exptl_crystal_F_000 1296
_exptl_crystal_size_max 0.48
_exptl_crystal_size_mid 0.40
_exptl_crystal_size_min 0.40
_refine_diff_density_max 0.572
_refine_diff_density_min -0.267
_refine_diff_density_rms 0.055
_refine_ls_extinction_coef 0.0047(2)
_refine_ls_extinction_expression Fc^*^=kFc[1+0.001xFc^2^\l^3^/sin(2\q)]^-1/4^
_refine_ls_extinction_method SHELXL
_refine_ls_goodness_of_fit_ref 1.025
_refine_ls_hydrogen_treatment constr
_refine_ls_matrix_type full
_refine_ls_number_parameters 317
_refine_ls_number_reflns 8096
_refine_ls_number_restraints 0
_refine_ls_restrained_S_all 1.025
_refine_ls_R_factor_all 0.0410
_refine_ls_R_factor_gt 0.0293
_refine_ls_shift/su_max 0.002
_refine_ls_shift/su_mean 0.000
_refine_ls_structure_factor_coef Fsqd
_refine_ls_weighting_details 'calc w=1/[\s^2^(Fo^2^)+(0.0401P)^2^+0.5743P] where P=(Fo^2^+2Fc^2^)/3'
_refine_ls_weighting_scheme calc
_refine_ls_wR_factor_gt 0.0717
_refine_ls_wR_factor_ref 0.0746
_reflns_number_gt 6714
_reflns_number_total 8096
_reflns_threshold_expression >2sigma(I)
_cod_data_source_file om060639xsi20060714_013713.cif
_cod_data_source_block miyoshi1
_cod_original_cell_volume 2890.0(10)
_cod_database_code 4074435

loop_
_symmetry_equiv_pos_as_xyz
'x, y, z'
'-x+1/2, y+1/2, -z+1/2'
'-x, -y, -z'
'x-1/2, -y-1/2, z-1/2'

loop_
_atom_site_label
_atom_site_type_symbol
_atom_site_fract_x
_atom_site_fract_y
_atom_site_fract_z
_atom_site_U_iso_or_equiv
_atom_site_adp_type
_atom_site_occupancy
_atom_site_symmetry_multiplicity
_atom_site_calc_flag
_atom_site_refinement_flags
Mo1 Mo 0.825634(8) 0.237457(8) 0.815925(14) 0.03092(5) Uani 1 1 d .
P1 P 0.82741(3) 0.12340(3) 0.96865(5) 0.03946(11) Uani 1 1 d .
P2 P 0.84311(3) 0.32935(3) 1.01317(5) 0.03658(10) Uani 1 1 d .
P3 P 0.97110(3) 0.22520(3) 0.78130(5) 0.03812(10) Uani 1 1 d .
O1 O 0.80793(12) 0.36630(10) 0.59822(18) 0.0715(5) Uani 1 1 d .
O2 O 0.77452(13) 0.13792(11) 0.55452(17) 0.0797(6) Uani 1 1 d .
O3 O 0.63943(9) 0.25030(10) 0.8187(2) 0.0668(5) Uani 1 1 d .
O4 O 0.87320(10) 0.05798(8) 0.89517(15) 0.0539(4) Uani 1 1 d .
O5 O 0.80887(10) 0.28917(9) 1.14244(15) 0.0542(4) Uani 1 1 d .
O6 O 1.02886(8) 0.20122(9) 0.92443(15) 0.0546(4) Uani 1 1 d .
N1 N 0.86217(12) 0.11283(11) 1.13745(18) 0.0568(5) Uani 1 1 d .
N2 N 0.73588(11) 0.09072(11) 0.9916(2) 0.0565(5) Uani 1 1 d .
N3 N 0.93000(10) 0.37271(9) 1.07625(18) 0.0471(4) Uani 1 1 d .
N4 N 0.79520(11) 0.41211(10) 0.9950(2) 0.0539(4) Uani 1 1 d .
N5 N 1.01777(11) 0.29695(10) 0.71773(19) 0.0508(4) Uani 1 1 d .
N6 N 0.99530(12) 0.16974(10) 0.6552(2) 0.0559(5) Uani 1 1 d .
C1 C 0.81613(12) 0.32041(11) 0.6824(2) 0.0429(4) Uani 1 1 d .
C2 C 0.79618(13) 0.17218(11) 0.6526(2) 0.0463(4) Uani 1 1 d .
C3 C 0.70866(12) 0.24576(11) 0.8227(2) 0.0426(4) Uani 1 1 d .
C4 C 0.88237(17) -0.01579(12) 0.9507(3) 0.0667(6) Uani 1 1 d .
H1 H 0.9067 -0.0135 1.0464 0.100 Uiso 1 1 calc R
H2 H 0.9163 -0.0443 0.8992 0.100 Uiso 1 1 calc R
H3 H 0.8302 -0.0391 0.9439 0.100 Uiso 1 1 calc R
C5 C 0.93794(17) 0.14363(16) 1.2050(3) 0.0745(7) Uani 1 1 d .
H4 H 0.9275 0.1878 1.2549 0.112 Uiso 1 1 calc R
H5 H 0.9715 0.1558 1.1364 0.112 Uiso 1 1 calc R
H6 H 0.9652 0.1077 1.2686 0.112 Uiso 1 1 calc R
C6 C 0.8012(2) 0.09370(19) 1.2220(3) 0.0856(9) Uani 1 1 d .
H7 H 0.7816 0.1380 1.2631 0.103 Uiso 1 1 calc R
H8 H 0.8232 0.0599 1.2958 0.103 Uiso 1 1 calc R
C7 C 0.73357(17) 0.05677(16) 1.1257(3) 0.0724(7) Uani 1 1 d .
H9 H 0.7424 0.0035 1.1217 0.087 Uiso 1 1 calc R
H10 H 0.6818 0.0657 1.1563 0.087 Uiso 1 1 calc R
C8 C 0.67683(15) 0.06536(14) 0.8771(3) 0.0690(7) Uani 1 1 d .
H11 H 0.6805 0.0123 0.8686 0.103 Uiso 1 1 calc R
H12 H 0.6873 0.0884 0.7927 0.103 Uiso 1 1 calc R
H13 H 0.6235 0.0786 0.8938 0.103 Uiso 1 1 calc R
C9 C 0.80688(18) 0.32613(17) 1.2724(2) 0.0733(7) Uani 1 1 d .
H14 H 0.8605 0.3420 1.3104 0.110 Uiso 1 1 calc R
H15 H 0.7869 0.2925 1.3358 0.110 Uiso 1 1 calc R
H16 H 0.7719 0.3687 1.2579 0.110 Uiso 1 1 calc R
C10 C 1.00132(13) 0.33469(14) 1.1441(3) 0.0621(6) Uani 1 1 d .
H17 H 1.0487 0.3623 1.1306 0.093 Uiso 1 1 calc R
H18 H 1.0037 0.2858 1.1053 0.093 Uiso 1 1 calc R
H19 H 0.9989 0.3308 1.2417 0.093 Uiso 1 1 calc R
C11 C 0.92115(14) 0.44991(12) 1.1155(3) 0.0594(6) Uani 1 1 d .
H20 H 0.9677 0.4790 1.0989 0.071 Uiso 1 1 calc R
H21 H 0.9156 0.4538 1.2129 0.071 Uiso 1 1 calc R
C12 C 0.84564(16) 0.47645(13) 1.0251(3) 0.0657(6) Uani 1 1 d .
H22 H 0.8183 0.5137 1.0733 0.079 Uiso 1 1 calc R
H23 H 0.8588 0.4981 0.9401 0.079 Uiso 1 1 calc R
C13 C 0.71653(14) 0.42443(14) 0.9126(3) 0.0654(6) Uani 1 1 d .
H24 H 0.6902 0.4655 0.9505 0.098 Uiso 1 1 calc R
H25 H 0.6840 0.3804 0.9141 0.098 Uiso 1 1 calc R
H26 H 0.7232 0.4356 0.8186 0.098 Uiso 1 1 calc R
C14 C 1.11560(14) 0.20127(17) 0.9367(3) 0.0718(7) Uani 1 1 d .
H27 H 1.1326 0.1615 0.8821 0.108 Uiso 1 1 calc R
H28 H 1.1387 0.1944 1.0323 0.108 Uiso 1 1 calc R
H29 H 1.1335 0.2479 0.9041 0.108 Uiso 1 1 calc R
C15 C 1.01201(17) 0.37286(13) 0.7614(3) 0.0726(7) Uani 1 1 d .
H30 H 1.0654 0.3921 0.7918 0.109 Uiso 1 1 calc R
H31 H 0.9810 0.3751 0.8365 0.109 Uiso 1 1 calc R
H32 H 0.9859 0.4021 0.6851 0.109 Uiso 1 1 calc R
C16 C 1.05513(19) 0.28139(16) 0.5967(3) 0.0773(8) Uani 1 1 d .
H33 H 1.1106 0.2992 0.6105 0.093 Uiso 1 1 calc R
H34 H 1.0257 0.3062 0.5160 0.093 Uiso 1 1 calc R
C17 C 1.05326(17) 0.20029(15) 0.5756(3) 0.0671(7) Uani 1 1 d .
H35 H 1.0377 0.1888 0.4780 0.080 Uiso 1 1 calc R
H36 H 1.1064 0.1792 0.6063 0.080 Uiso 1 1 calc R
C18 C 0.98238(17) 0.09039(13) 0.6517(3) 0.0680(7) Uani 1 1 d .
H37 H 0.9638 0.0750 0.5579 0.102 Uiso 1 1 calc R
H38 H 0.9424 0.0778 0.7090 0.102 Uiso 1 1 calc R
H39 H 1.0323 0.0655 0.6857 0.102 Uiso 1 1 calc R

loop_
_atom_site_aniso_label
_atom_site_aniso_U_11
_atom_site_aniso_U_22
_atom_site_aniso_U_33
_atom_site_aniso_U_23
_atom_site_aniso_U_13
_atom_site_aniso_U_12
Mo1 0.03299(7) 0.03143(7) 0.02821(8) -0.00251(5) 0.00418(5) -0.00242(5)
P1 0.0461(3) 0.0376(2) 0.0350(2) 0.00290(18) 0.00715(19) -0.00120(19)
P2 0.0380(2) 0.0357(2) 0.0353(2) -0.00638(17) 0.00312(17) 0.00091(17)
P3 0.0378(2) 0.0376(2) 0.0404(2) -0.00442(18) 0.01056(18) -0.00241(18)
O1 0.0979(14) 0.0577(10) 0.0586(10) 0.0208(8) 0.0110(9) 0.0053(9)
O2 0.1073(15) 0.0794(13) 0.0498(9) -0.0291(9) 0.0035(9) -0.0227(11)
O3 0.0375(8) 0.0832(12) 0.0798(12) -0.0175(9) 0.0092(8) -0.0057(7)
O4 0.0698(10) 0.0409(7) 0.0536(8) 0.0015(6) 0.0179(7) 0.0077(7)
O5 0.0718(10) 0.0525(8) 0.0413(7) -0.0080(6) 0.0181(7) -0.0055(7)
O6 0.0409(7) 0.0695(10) 0.0525(8) 0.0055(7) 0.0042(6) 0.0057(7)
N1 0.0729(12) 0.0594(11) 0.0367(9) 0.0073(8) 0.0038(8) -0.0007(9)
N2 0.0548(10) 0.0564(11) 0.0607(11) 0.0133(9) 0.0164(9) -0.0087(9)
N3 0.0435(8) 0.0430(9) 0.0513(9) -0.0133(7) -0.0042(7) -0.0008(7)
N4 0.0506(10) 0.0394(9) 0.0673(11) -0.0096(8) -0.0053(8) 0.0067(7)
N5 0.0562(10) 0.0453(9) 0.0556(10) -0.0048(8) 0.0236(8) -0.0106(8)
N6 0.0667(12) 0.0466(10) 0.0617(11) -0.0147(8) 0.0335(9) -0.0084(8)
C1 0.0493(10) 0.0394(9) 0.0400(10) -0.0011(8) 0.0063(8) -0.0004(8)
C2 0.0555(11) 0.0432(10) 0.0400(10) -0.0053(8) 0.0068(8) -0.0070(9)
C3 0.0427(10) 0.0463(10) 0.0386(9) -0.0065(7) 0.0050(7) -0.0062(8)
C4 0.0795(17) 0.0411(12) 0.0787(17) 0.0065(11) 0.0095(13) 0.0109(11)
C5 0.0912(19) 0.0728(17) 0.0504(13) 0.0033(12) -0.0182(13) 0.0033(15)
C6 0.114(2) 0.100(2) 0.0485(14) 0.0207(14) 0.0299(15) 0.0057(19)
C7 0.0788(17) 0.0704(16) 0.0754(17) 0.0252(14) 0.0356(14) 0.0022(14)
C8 0.0551(13) 0.0543(14) 0.0951(19) 0.0075(13) 0.0035(13) -0.0132(11)
C9 0.0906(19) 0.0869(19) 0.0479(13) -0.0177(13) 0.0284(12) -0.0089(15)
C10 0.0477(12) 0.0649(15) 0.0678(15) -0.0147(12) -0.0105(10) 0.0036(10)
C11 0.0620(13) 0.0446(11) 0.0691(15) -0.0169(10) 0.0017(11) -0.0083(10)
C12 0.0734(16) 0.0394(11) 0.0803(17) -0.0085(11) -0.0011(13) 0.0027(11)
C13 0.0521(13) 0.0571(14) 0.0828(17) -0.0041(12) -0.0036(12) 0.0149(11)
C14 0.0433(12) 0.0871(19) 0.0823(18) 0.0028(15) 0.0005(11) 0.0082(12)
C15 0.0845(18) 0.0461(13) 0.094(2) -0.0114(13) 0.0367(15) -0.0219(12)
C16 0.092(2) 0.0715(17) 0.0793(18) -0.0082(14) 0.0471(16) -0.0236(15)
C17 0.0753(16) 0.0717(16) 0.0620(14) -0.0163(12) 0.0358(12) -0.0128(13)
C18 0.0893(18) 0.0481(13) 0.0739(16) -0.0153(11) 0.0355(14) -0.0032(12)

loop_
_atom_type_symbol
_atom_type_description
_atom_type_scat_dispersion_real
_atom_type_scat_dispersion_imag
_atom_type_scat_source
C C 0.0033 0.0016 'International Tables Vol C Tables 4.2.6.8 and 6.1.1.4'
H H 0.0000 0.0000 'International Tables Vol C Tables 4.2.6.8 and 6.1.1.4'
Mo Mo -1.6832 0.6857 'International Tables Vol C Tables 4.2.6.8 and 6.1.1.4'
N N 0.0061 0.0033 'International Tables Vol C Tables 4.2.6.8 and 6.1.1.4'
O O 0.0106 0.0060 'International Tables Vol C Tables 4.2.6.8 and 6.1.1.4'
P P 0.1023 0.0942 'International Tables Vol C Tables 4.2.6.8 and 6.1.1.4'

loop_
_geom_angle_atom_site_label_1
_geom_angle_atom_site_label_2
_geom_angle_atom_site_label_3
_geom_angle
C1 Mo1 C3 89.06(8)
C1 Mo1 C2 86.08(8)
C3 Mo1 C2 86.83(8)
C1 Mo1 P3 87.74(6)
C3 Mo1 P3 174.24(6)
C2 Mo1 P3 88.16(6)
C1 Mo1 P2 89.81(6)
C3 Mo1 P2 85.74(6)
C2 Mo1 P2 171.57(6)
P3 Mo1 P2 99.040(19)
C1 Mo1 P1 173.91(6)
C3 Mo1 P1 87.99(6)
C2 Mo1 P1 88.43(6)
P3 Mo1 P1 94.730(19)
P2 Mo1 P1 95.29(2)
O4 P1 N1 103.58(9)
O4 P1 N2 107.66(9)
N1 P1 N2 90.97(10)
O4 P1 Mo1 106.90(6)
N1 P1 Mo1 130.00(7)
N2 P1 Mo1 115.49(7)
O5 P2 N3 107.91(9)
O5 P2 N4 104.82(9)
N3 P2 N4 89.98(9)
O5 P2 Mo1 106.63(6)
N3 P2 Mo1 125.28(6)
N4 P2 Mo1 119.99(7)
O6 P3 N5 105.77(9)
O6 P3 N6 107.03(10)
N5 P3 N6 90.51(9)
O6 P3 Mo1 111.57(6)
N5 P3 Mo1 119.77(7)
N6 P3 Mo1 119.68(7)
C4 O4 P1 122.22(15)
C9 O5 P2 122.36(16)
C14 O6 P3 122.07(15)
C6 N1 C5 118.4(2)
C6 N1 P1 114.74(18)
C5 N1 P1 123.71(16)
C8 N2 C7 117.1(2)
C8 N2 P1 122.28(16)
C7 N2 P1 114.54(17)
C10 N3 C11 116.16(17)
C10 N3 P2 123.76(15)
C11 N3 P2 114.99(14)
C12 N4 C13 116.48(19)
C12 N4 P2 115.75(15)
C13 N4 P2 124.71(15)
C15 N5 C16 118.87(19)
C15 N5 P3 124.47(15)
C16 N5 P3 115.90(16)
C17 N6 C18 118.39(19)
C17 N6 P3 115.12(15)
C18 N6 P3 123.55(15)
O1 C1 Mo1 175.87(18)
O2 C2 Mo1 174.9(2)
O3 C3 Mo1 176.12(19)
O4 C4 H1 109.5
O4 C4 H2 109.5
H1 C4 H2 109.5
O4 C4 H3 109.5
H1 C4 H3 109.5
H2 C4 H3 109.5
N1 C5 H4 109.5
N1 C5 H5 109.5
H4 C5 H5 109.5
N1 C5 H6 109.5
H4 C5 H6 109.5
H5 C5 H6 109.5
N1 C6 C7 106.0(2)
N1 C6 H7 110.5
C7 C6 H7 110.5
N1 C6 H8 110.5
C7 C6 H8 110.5
H7 C6 H8 108.7
N2 C7 C6 104.9(2)
N2 C7 H9 110.8
C6 C7 H9 110.8
N2 C7 H10 110.8
C6 C7 H10 110.8
H9 C7 H10 108.9
N2 C8 H11 109.5
N2 C8 H12 109.5
H11 C8 H12 109.5
N2 C8 H13 109.5
H11 C8 H13 109.5
H12 C8 H13 109.5
O5 C9 H14 109.5
O5 C9 H15 109.5
H14 C9 H15 109.5
O5 C9 H16 109.5
H14 C9 H16 109.5
H15 C9 H16 109.5
N3 C10 H17 109.5
N3 C10 H18 109.5
H17 C10 H18 109.5
N3 C10 H19 109.5
H17 C10 H19 109.5
H18 C10 H19 109.5
N3 C11 C12 104.99(17)
N3 C11 H20 110.7
C12 C11 H20 110.7
N3 C11 H21 110.7
C12 C11 H21 110.7
H20 C11 H21 108.8
N4 C12 C11 106.23(19)
N4 C12 H22 110.5
C11 C12 H22 110.5
N4 C12 H23 110.5
C11 C12 H23 110.5
H22 C12 H23 108.7
N4 C13 H24 109.5
N4 C13 H25 109.5
H24 C13 H25 109.5
N4 C13 H26 109.5
H24 C13 H26 109.5
H25 C13 H26 109.5
O6 C14 H27 109.5
O6 C14 H28 109.5
H27 C14 H28 109.5
O6 C14 H29 109.5
H27 C14 H29 109.5
H28 C14 H29 109.5
N5 C15 H30 109.5
N5 C15 H31 109.5
H30 C15 H31 109.5
N5 C15 H32 109.5
H30 C15 H32 109.5
H31 C15 H32 109.5
N5 C16 C17 107.65(19)
N5 C16 H33 110.2
C17 C16 H33 110.2
N5 C16 H34 110.2
C17 C16 H34 110.2
H33 C16 H34 108.5
N6 C17 C16 107.75(19)
N6 C17 H35 110.2
C16 C17 H35 110.2
N6 C17 H36 110.2
C16 C17 H36 110.2
H35 C17 H36 108.5
N6 C18 H37 109.5
N6 C18 H38 109.5
H37 C18 H38 109.5
N6 C18 H39 109.5
H37 C18 H39 109.5
H38 C18 H39 109.5

loop_
_geom_bond_atom_site_label_1
_geom_bond_atom_site_label_2
_geom_bond_distance
Mo1 C1 1.969(2)
Mo1 C3 1.971(2)
Mo1 C2 1.9781(19)
Mo1 P3 2.5127(6)
Mo1 P2 2.5168(6)
Mo1 P1 2.5297(6)
P1 O4 1.6261(15)
P1 N1 1.6701(18)
P1 N2 1.6839(18)
P2 O5 1.6285(15)
P2 N3 1.6797(17)
P2 N4 1.6850(18)
P3 O6 1.6293(16)
P3 N5 1.6728(17)
P3 N6 1.6783(17)
O1 C1 1.157(2)
O2 C2 1.148(2)
O3 C3 1.154(2)
O4 C4 1.431(3)
O5 C9 1.435(3)
O6 C14 1.436(3)
N1 C6 1.445(3)
N1 C5 1.445(3)
N2 C8 1.447(3)
N2 C7 1.448(3)
N3 C10 1.444(3)
N3 C11 1.452(3)
N4 C12 1.434(3)
N4 C13 1.449(3)
N5 C15 1.436(3)
N5 C16 1.443(3)
N6 C17 1.437(3)
N6 C18 1.441(3)
C4 H1 0.9600
C4 H2 0.9600
C4 H3 0.9600
C5 H4 0.9600
C5 H5 0.9600
C5 H6 0.9600
C6 C7 1.509(4)
C6 H7 0.9700
C6 H8 0.9700
C7 H9 0.9700
C7 H10 0.9700
C8 H11 0.9600
C8 H12 0.9600
C8 H13 0.9600
C9 H14 0.9600
C9 H15 0.9600
C9 H16 0.9600
C10 H17 0.9600
C10 H18 0.9600
C10 H19 0.9600
C11 C12 1.503(3)
C11 H20 0.9700
C11 H21 0.9700
C12 H22 0.9700
C12 H23 0.9700
C13 H24 0.9600
C13 H25 0.9600
C13 H26 0.9600
C14 H27 0.9600
C14 H28 0.9600
C14 H29 0.9600
C15 H30 0.9600
C15 H31 0.9600
C15 H32 0.9600
C16 C17 1.471(4)
C16 H33 0.9700
C16 H34 0.9700
C17 H35 0.9700
C17 H36 0.9700
C18 H37 0.9600
C18 H38 0.9600
C18 H39 0.9600

loop_
_geom_torsion_atom_site_label_1
_geom_torsion_atom_site_label_2
_geom_torsion_atom_site_label_3
_geom_torsion_atom_site_label_4
_geom_torsion
C1 Mo1 P1 O4 68.8(6)
C3 Mo1 P1 O4 129.98(8)
C2 Mo1 P1 O4 43.10(9)
P3 Mo1 P1 O4 -44.93(7)
P2 Mo1 P1 O4 -144.49(7)
C1 Mo1 P1 N1 -166.1(5)
C3 Mo1 P1 N1 -104.89(11)
C2 Mo1 P1 N1 168.23(11)
P3 Mo1 P1 N1 80.20(10)
P2 Mo1 P1 N1 -19.36(10)
C1 Mo1 P1 N2 -50.9(6)
C3 Mo1 P1 N2 10.24(10)
C2 Mo1 P1 N2 -76.65(10)
P3 Mo1 P1 N2 -164.68(8)
P2 Mo1 P1 N2 95.77(8)
C1 Mo1 P2 O5 151.85(9)
C3 Mo1 P2 O5 62.78(9)
C2 Mo1 P2 O5 91.1(4)
P3 Mo1 P2 O5 -120.47(7)
P1 Mo1 P2 O5 -24.81(7)
C1 Mo1 P2 N3 -80.95(10)
C3 Mo1 P2 N3 -170.02(10)
C2 Mo1 P2 N3 -141.7(4)
P3 Mo1 P2 N3 6.73(8)
P1 Mo1 P2 N3 102.39(8)
C1 Mo1 P2 N4 33.13(10)
C3 Mo1 P2 N4 -55.95(10)
C2 Mo1 P2 N4 -27.6(4)
P3 Mo1 P2 N4 120.81(8)
P1 Mo1 P2 N4 -143.53(8)
C1 Mo1 P3 O6 144.70(9)
C3 Mo1 P3 O6 -158.9(6)
C2 Mo1 P3 O6 -129.15(9)
P2 Mo1 P3 O6 55.26(7)
P1 Mo1 P3 O6 -40.88(7)
C1 Mo1 P3 N5 20.45(9)
C3 Mo1 P3 N5 76.8(6)
C2 Mo1 P3 N5 106.60(10)
P2 Mo1 P3 N5 -69.00(8)
P1 Mo1 P3 N5 -165.13(8)
C1 Mo1 P3 N6 -89.29(10)
C3 Mo1 P3 N6 -32.9(6)
C2 Mo1 P3 N6 -3.14(10)
P2 Mo1 P3 N6 -178.73(8)
P1 Mo1 P3 N6 85.13(9)
N1 P1 O4 C4 42.7(2)
N2 P1 O4 C4 -52.8(2)
Mo1 P1 O4 C4 -177.45(17)
N3 P2 O5 C9 45.0(2)
N4 P2 O5 C9 -49.9(2)
Mo1 P2 O5 C9 -178.09(18)
N5 P3 O6 C14 -38.9(2)
N6 P3 O6 C14 56.6(2)
Mo1 P3 O6 C14 -170.68(17)
O4 P1 N1 C6 -116.9(2)
N2 P1 N1 C6 -8.5(2)
Mo1 P1 N1 C6 116.68(19)
O4 P1 N1 C5 83.6(2)
N2 P1 N1 C5 -168.0(2)
Mo1 P1 N1 C5 -42.8(2)
O4 P1 N2 C8 -58.7(2)
N1 P1 N2 C8 -163.3(2)
Mo1 P1 N2 C8 60.6(2)
O4 P1 N2 C7 93.00(19)
N1 P1 N2 C7 -11.6(2)
Mo1 P1 N2 C7 -147.67(16)
O5 P2 N3 C10 61.86(19)
N4 P2 N3 C10 167.45(19)
Mo1 P2 N3 C10 -64.8(2)
O5 P2 N3 C11 -91.86(17)
N4 P2 N3 C11 13.73(17)
Mo1 P2 N3 C11 141.47(14)
O5 P2 N4 C12 113.80(18)
N3 P2 N4 C12 5.26(19)
Mo1 P2 N4 C12 -126.56(16)
O5 P2 N4 C13 -86.8(2)
N3 P2 N4 C13 164.7(2)
Mo1 P2 N4 C13 32.9(2)
O6 P3 N5 C15 -82.8(2)
N6 P3 N5 C15 169.3(2)
Mo1 P3 N5 C15 44.2(2)
O6 P3 N5 C16 107.2(2)
N6 P3 N5 C16 -0.6(2)
Mo1 P3 N5 C16 -125.77(19)
O6 P3 N6 C17 -95.2(2)
N5 P3 N6 C17 11.5(2)
Mo1 P3 N6 C17 136.71(18)
O6 P3 N6 C18 65.1(2)
N5 P3 N6 C18 171.7(2)
Mo1 P3 N6 C18 -63.1(2)
C3 Mo1 C1 O1 -69(3)
C2 Mo1 C1 O1 18(3)
P3 Mo1 C1 O1 106(3)
P2 Mo1 C1 O1 -155(3)
P1 Mo1 C1 O1 -8(3)
C1 Mo1 C2 O2 -47(2)
C3 Mo1 C2 O2 42(2)
P3 Mo1 C2 O2 -135(2)
P2 Mo1 C2 O2 14(3)
P1 Mo1 C2 O2 130(2)
C1 Mo1 C3 O3 53(3)
C2 Mo1 C3 O3 -33(3)
P3 Mo1 C3 O3 -3(3)
P2 Mo1 C3 O3 143(3)
P1 Mo1 C3 O3 -121(3)
C5 N1 C6 C7 -174.8(2)
P1 N1 C6 C7 24.5(3)
C8 N2 C7 C6 179.8(2)
P1 N2 C7 C6 26.5(3)
N1 C6 C7 N2 -30.2(3)
C10 N3 C11 C12 177.0(2)
P2 N3 C11 C12 -27.2(3)
C13 N4 C12 C11 177.6(2)
P2 N4 C12 C11 -21.2(3)
N3 C11 C12 N4 28.4(3)
C15 N5 C16 C17 179.9(2)
P3 N5 C16 C17 -9.6(3)
C18 N6 C17 C16 -180.0(2)
P3 N6 C17 C16 -18.6(3)
N5 C16 C17 N6 16.7(3)
